data_4029091
loop_
_publ_author_name
'Jayamurugan, Govindasamy'
'Finke, Aaron D.'
'Gisselbrecht, Jean-Paul'
'Boudon, Corinne'
'Schweizer, W. Bernd'
'Diederich, Fran\,cois'

_publ_section_title
;
 One-pot access to push-pull oligoenes by sequential [2 + 2]
 cycloaddition-retroelectrocyclization reactions.
;
_journal_issue 1
_journal_name_full 'The Journal of organic chemistry'
_journal_page_first 426
_journal_page_last 431
_journal_paper_doi 10.1021/jo402440m
_journal_volume 79
_journal_year 2014
_chemical_compound_source 'LOC ETH Zurich'
_chemical_formula_moiety 'C38 H46 N6 '
_chemical_formula_sum 'C38 H46 N6'
_chemical_formula_weight 586.828
_chemical_name_systematic
;
 ?
;
_space_group_IT_number 14
_symmetry_cell_setting monoclinic
_symmetry_space_group_name_Hall '-P 2ybc'
_symmetry_space_group_name_H-M 'P 1 21/c 1'
_atom_sites_solution_primary direct
_atom_sites_solution_secondary difmap
_audit_creation_method maXus
_cell_angle_alpha 90.00
_cell_angle_beta 111.422(2)
_cell_angle_gamma 90.00
_cell_formula_units_Z 4
_cell_length_a 9.8523(3)
_cell_length_b 28.5180(11)
_cell_length_c 13.2470(5)
_cell_measurement_reflns_used 38500
_cell_measurement_temperature 100
_cell_measurement_theta_max 26.022
_cell_measurement_theta_min 2.910
_cell_volume 3464.9(2)
_computing_cell_refinement 'HKL Scalepack (Otwinowski & Minor 1997)'
_computing_data_collection KappaCCD
_computing_data_reduction 'Denzo and Scalepak (Otwinowski & Minor, 1997)'
_computing_structure_refinement 'SHELXL-97 (Sheldrick, 2008)'
_computing_structure_solution 'SHELXS-97 (Sheldrick, 2008)'
_diffrn_ambient_temperature 100
_diffrn_measured_fraction_theta_full 0.857
_diffrn_measured_fraction_theta_max 0.857
_diffrn_measurement_device KappaCCD
_diffrn_measurement_method CCD
_diffrn_orient_matrix_type X=UH
_diffrn_orient_matrix_UB_11 -0.09425
_diffrn_orient_matrix_UB_12 0.03531
_diffrn_orient_matrix_UB_13 -0.04193
_diffrn_orient_matrix_UB_21 -0.01087
_diffrn_orient_matrix_UB_22 0.00909
_diffrn_orient_matrix_UB_23 0.03208
_diffrn_orient_matrix_UB_31 0.00429
_diffrn_orient_matrix_UB_32 0.07828
_diffrn_orient_matrix_UB_33 -0.02073
_diffrn_radiation_source 'fine-focus sealed tube'
_diffrn_radiation_type ' MoK\a'
_diffrn_radiation_wavelength_id all
_diffrn_reflns_av_R_equivalents 0.049
_diffrn_reflns_limit_h_max 12
_diffrn_reflns_limit_h_min -12
_diffrn_reflns_limit_k_max 35
_diffrn_reflns_limit_k_min -33
_diffrn_reflns_limit_l_max 16
_diffrn_reflns_limit_l_min -16
_diffrn_reflns_number 8668
_diffrn_reflns_theta_full 25.99
_diffrn_reflns_theta_max 25.99
_diffrn_reflns_theta_min 3.87
_exptl_absorpt_coefficient_mu 0.067
_exptl_absorpt_correction_type none
_exptl_crystal_colour black
_exptl_crystal_density_diffrn 1.125
_exptl_crystal_density_method 'not measured'
_exptl_crystal_description rod
_exptl_crystal_F_000 1264
_exptl_crystal_size_max .165
_exptl_crystal_size_mid .132
_exptl_crystal_size_min .09
_refine_diff_density_max 0.186
_refine_diff_density_min -0.217
_refine_diff_density_rms 0.042
_refine_ls_extinction_method none
_refine_ls_goodness_of_fit_ref 1.026
_refine_ls_hydrogen_treatment constr
_refine_ls_matrix_type full
_refine_ls_number_parameters 415
_refine_ls_number_reflns 5836
_refine_ls_number_restraints 6
_refine_ls_restrained_S_all 1.028
_refine_ls_R_factor_all 0.0975
_refine_ls_R_factor_gt 0.0600
_refine_ls_shift/su_max 0.005
_refine_ls_shift/su_mean 0.000
_refine_ls_structure_factor_coef Fsqd
_refine_ls_weighting_details 'calc w=1/[\s^2^(Fo^2^)+ (0.1000P)^2^+0.0000P] where P=(Fo^2^+2Fc^2^)/3'
_refine_ls_weighting_scheme calc
_refine_ls_wR_factor_gt 0.1525
_refine_ls_wR_factor_ref 0.1800
_reflns_number_gt 4007
_reflns_number_total 5836
_reflns_threshold_expression >2sigma(I)
_cod_data_source_file jo402440m_si_002.cif
_cod_data_source_block 3d
_cod_depositor_comments
;
The following automatic conversions were performed:

'_symmetry_cell_setting' value 'Monoclinic' changed to 'monoclinic'
according to
/usr/data/users/saulius/automatic-downloads/current/ACS/lib/dictionaries/cif_core.dic
dictionary named 'cif_core.dic' version 2.4.2 from 2011-04-26.

Automatic conversion script
Id: cif_fix_values 2281 2013-09-26 08:29:07Z andrius 
;
_cod_original_sg_symbol_H-M 'P 21/c        '
_cod_original_formula_sum 'C38 H46 N6 '
_cod_database_code 4029091

loop_
_symmetry_equiv_pos_as_xyz
+X,+Y,+Z
-X,-Y,-Z
'-X,+Y+ 1/2,-Z+ 1/2'
'+X,-Y+ 1/2,+Z+ 1/2'

loop_
_atom_site_label
_atom_site_type_symbol
_atom_site_fract_x
_atom_site_fract_y
_atom_site_fract_z
_atom_site_U_iso_or_equiv
_atom_site_adp_type
_atom_site_occupancy
_atom_site_symmetry_multiplicity
_atom_site_calc_flag
_atom_site_refinement_flags
_atom_site_disorder_assembly
_atom_site_disorder_group
N8 N 0.7621(3) -0.11395(8) 0.8292(2) 0.0356(6) Uani 1 1 d . . .
N10 N 0.4850(3) -0.00176(8) 0.6557(2) 0.0413(6) Uani 1 1 d . . .
N12 N 0.6097(2) 0.16571(8) 0.2197(2) 0.0371(6) Uani 1 1 d . . .
N14 N 0.2726(3) 0.11887(8) -0.0833(2) 0.0370(6) Uani 1 1 d . . .
N21 N 1.1324(2) 0.02333(7) 0.40344(17) 0.0276(5) Uani 1 1 d . B .
N36 N 0.7146(2) 0.20347(7) 0.84191(18) 0.0288(5) Uani 1 1 d . . .
C1 C 0.5093(3) 0.09979(8) 0.0783(2) 0.0244(6) Uani 1 1 d . . .
C2 C 0.5711(3) 0.05571(8) 0.08635(19) 0.0243(6) Uani 1 1 d . . .
C3 C 0.4759(3) 0.01939(8) 0.01696(19) 0.0245(5) Uani 1 1 d . . .
C4 C 0.9601(3) -0.01097(8) 0.95394(19) 0.0226(5) Uani 1 1 d . . .
C5 C 0.8240(3) 0.00778(8) 0.87607(19) 0.0224(5) Uani 1 1 d . . .
C6 C 0.7246(3) -0.02408(8) 0.81179(19) 0.0232(6) Uani 1 1 d . . .
C7 C 0.7478(3) -0.07380(9) 0.8233(2) 0.0265(6) Uani 1 1 d . . .
C9 C 0.5912(3) -0.01096(9) 0.7254(2) 0.0291(6) Uani 1 1 d . . .
C11 C 0.5681(3) 0.13626(9) 0.1565(2) 0.0275(6) Uani 1 1 d . . .
C13 C 0.3763(3) 0.11071(9) -0.0095(2) 0.0278(6) Uani 1 1 d . . .
C15 C 0.7193(3) 0.04571(8) 0.15940(19) 0.0238(5) Uani 1 1 d . . .
C16 C 0.8283(3) 0.08063(8) 0.1867(2) 0.0237(6) Uani 1 1 d . . .
C17 C 0.9655(3) 0.07320(8) 0.2636(2) 0.0236(5) Uani 1 1 d . . .
C18 C 1.0035(3) 0.02983(8) 0.31917(19) 0.0244(6) Uani 1 1 d . . .
C19 C 0.8990(3) -0.00655(9) 0.2837(2) 0.0280(6) Uani 1 1 d . . .
C20 C 0.7615(3) 0.00172(8) 0.2083(2) 0.0255(6) Uani 1 1 d . . .
C22 C 1.2451(3) 0.05978(9) 0.4432(2) 0.0314(6) Uani 1 1 d D . .
C23 C 1.2553(6) 0.08783(14) 0.5413(3) 0.0308(11) Uani 0.696(7) 1 d PD B 1
C24 C 1.1309(4) 0.12374(14) 0.5158(3) 0.0333(13) Uani 0.696(7) 1 d PD B 1
C25 C 1.1333(7) 0.15085(19) 0.6168(4) 0.0465(14) Uani 0.696(7) 1 d PD B 1
C45 C 1.1781(14) 0.0904(4) 0.5174(9) 0.032(3) Uiso 0.304(7) 1 d PD B 2
C46 C 1.2584(10) 0.1348(3) 0.5592(7) 0.034(3) Uiso 0.304(7) 1 d PD B 2
C47 C 1.1865(14) 0.1631(5) 0.6242(11) 0.038(3) Uiso 0.304(7) 1 d PD B 2
C26 C 1.1612(3) -0.01971(9) 0.4697(2) 0.0292(6) Uani 1 1 d . . .
C27 C 1.2407(3) -0.05816(9) 0.4335(2) 0.0325(6) Uani 1 1 d . B .
C28 C 1.2734(3) -0.09979(9) 0.5100(3) 0.0377(7) Uani 1 1 d . . .
C29 C 1.3631(4) -0.13768(11) 0.4838(4) 0.0616(10) Uani 1 1 d . B .
C30 C 0.7968(3) 0.05802(8) 0.86962(19) 0.0231(5) Uani 1 1 d . . .
C31 C 0.9080(3) 0.09066(8) 0.8789(2) 0.0244(6) Uani 1 1 d . . .
C32 C 0.8821(3) 0.13788(8) 0.8685(2) 0.0261(6) Uani 1 1 d . . .
C33 C 0.7419(3) 0.15670(8) 0.8510(2) 0.0252(6) Uani 1 1 d . . .
C34 C 0.6304(3) 0.12394(8) 0.8439(2) 0.0252(6) Uani 1 1 d . . .
C35 C 0.6569(3) 0.07659(8) 0.8513(2) 0.0242(6) Uani 1 1 d . . .
C37 C 0.5679(3) 0.22228(9) 0.8205(2) 0.0306(6) Uani 1 1 d . . .
C38 C 0.5349(3) 0.22752(9) 0.9245(2) 0.0319(6) Uani 1 1 d . . .
C39 C 0.3800(3) 0.24545(10) 0.9011(2) 0.0393(7) Uani 1 1 d . . .
C40 C 0.3496(4) 0.25237(13) 1.0051(3) 0.0555(9) Uani 1 1 d . . .
C41 C 0.8282(3) 0.23809(9) 0.8500(2) 0.0295(6) Uani 1 1 d . . .
C42 C 0.8480(3) 0.24589(9) 0.7422(2) 0.0289(6) Uani 1 1 d . . .
C43 C 0.9571(3) 0.28480(9) 0.7501(2) 0.0322(6) Uani 1 1 d . . .
C44 C 0.9729(3) 0.29389(10) 0.6406(2) 0.0427(7) Uani 1 1 d . . .
H3 H 0.3692 0.0238 -0.0063 0.029 Uiso 1 1 calc R . .
H4 H 0.9952 -0.0415 0.9378 0.027 Uiso 1 1 calc R . .
H16 H 0.8057 0.1114 0.1496 0.028 Uiso 1 1 calc R . .
H17 H 1.0388 0.0986 0.2803 0.028 Uiso 1 1 calc R . .
H19 H 0.9252 -0.0385 0.3136 0.034 Uiso 1 1 calc R . .
H20 H 0.6900 -0.0243 0.1880 0.031 Uiso 1 1 calc R . .
H22A H 1.2296 0.0842 0.3775 0.038 Uiso 1 1 calc R A 1
H22B H 1.3495 0.0431 0.4599 0.038 Uiso 1 1 calc R A 1
H23A H 1.3587 0.1060 0.5712 0.037 Uiso 0.696(7) 1 calc PR B 1
H23B H 1.2514 0.0644 0.6043 0.037 Uiso 0.696(7) 1 calc PR B 1
H24A H 1.0278 0.1057 0.4808 0.040 Uiso 0.696(7) 1 calc PR B 1
H24B H 1.1392 0.1484 0.4564 0.040 Uiso 0.696(7) 1 calc PR B 1
H25A H 1.1217 0.1265 0.6756 0.056 Uiso 0.696(7) 1 calc PR B 1
H25B H 1.0443 0.1757 0.5940 0.056 Uiso 0.696(7) 1 calc PR B 1
H25C H 1.2355 0.1694 0.6516 0.056 Uiso 0.696(7) 1 calc PR B 1
H45A H 1.0658 0.0987 0.4699 0.039 Uiso 0.304(7) 1 calc PR B 2
H45B H 1.1792 0.0693 0.5853 0.039 Uiso 0.304(7) 1 calc PR B 2
H46A H 1.2611 0.1557 0.4919 0.041 Uiso 0.304(7) 1 calc PR B 2
H46B H 1.3694 0.1268 0.6102 0.041 Uiso 0.304(7) 1 calc PR B 2
H47A H 1.0730 0.1689 0.5754 0.045 Uiso 0.304(7) 1 calc PR B 2
H47B H 1.2410 0.1965 0.6466 0.045 Uiso 0.304(7) 1 calc PR B 2
H47C H 1.1947 0.1440 0.6966 0.045 Uiso 0.304(7) 1 calc PR B 2
H26A H 1.0584 -0.0335 0.4683 0.035 Uiso 1 1 calc R B .
H26B H 1.2252 -0.0106 0.5526 0.035 Uiso 1 1 calc R . .
H27A H 1.1743 -0.0695 0.3527 0.039 Uiso 1 1 calc R . .
H27B H 1.3415 -0.0444 0.4310 0.039 Uiso 1 1 calc R . .
H28A H 1.3311 -0.0876 0.5916 0.045 Uiso 1 1 calc R B .
H28B H 1.1716 -0.1149 0.5074 0.045 Uiso 1 1 calc R . .
H29A H 1.3072 -0.1499 0.4019 0.074 Uiso 1 1 calc R . .
H29B H 1.3780 -0.1666 0.5395 0.074 Uiso 1 1 calc R . .
H29C H 1.4682 -0.1236 0.4915 0.074 Uiso 1 1 calc R . .
H31 H 1.0081 0.0791 0.8933 0.029 Uiso 1 1 calc R . .
H32 H 0.9630 0.1594 0.8733 0.031 Uiso 1 1 calc R . .
H34 H 0.5313 0.1355 0.8333 0.030 Uiso 1 1 calc R . .
H35 H 0.5755 0.0548 0.8436 0.029 Uiso 1 1 calc R . .
H37A H 0.4883 0.1992 0.7652 0.037 Uiso 1 1 calc R . .
H37B H 0.5582 0.2561 0.7818 0.037 Uiso 1 1 calc R . .
H38A H 0.5484 0.1940 0.9648 0.038 Uiso 1 1 calc R . .
H38B H 0.6121 0.2517 0.9786 0.038 Uiso 1 1 calc R . .
H39A H 0.3652 0.2784 0.8582 0.047 Uiso 1 1 calc R . .
H39B H 0.3027 0.2207 0.8496 0.047 Uiso 1 1 calc R . .
H40A H 0.3634 0.2194 1.0479 0.067 Uiso 1 1 calc R . .
H40B H 0.2392 0.2647 0.9852 0.067 Uiso 1 1 calc R . .
H40C H 0.4248 0.2779 1.0559 0.067 Uiso 1 1 calc R . .
H41A H 0.9303 0.2264 0.9096 0.035 Uiso 1 1 calc R . .
H41B H 0.8002 0.2710 0.8776 0.035 Uiso 1 1 calc R . .
H42A H 0.8854 0.2138 0.7178 0.035 Uiso 1 1 calc R . .
H42B H 0.7441 0.2549 0.6808 0.035 Uiso 1 1 calc R . .
H43A H 1.0620 0.2752 0.8094 0.039 Uiso 1 1 calc R . .
H43B H 0.9218 0.3166 0.7773 0.039 Uiso 1 1 calc R . .
H44A H 1.0128 0.2626 0.6148 0.051 Uiso 1 1 calc R . .
H44B H 1.0490 0.3223 0.6492 0.051 Uiso 1 1 calc R . .
H44C H 0.8681 0.3032 0.5809 0.051 Uiso 1 1 calc R . .

loop_
_atom_site_aniso_label
_atom_site_aniso_U_11
_atom_site_aniso_U_22
_atom_site_aniso_U_33
_atom_site_aniso_U_23
_atom_site_aniso_U_13
_atom_site_aniso_U_12
N8 0.0373(14) 0.0309(14) 0.0413(14) -0.0018(11) 0.0174(11) -0.0015(10)
N10 0.0306(14) 0.0469(15) 0.0350(14) 0.0057(12) -0.0017(12) -0.0025(11)
N12 0.0322(13) 0.0338(13) 0.0426(14) -0.0076(12) 0.0105(11) -0.0011(10)
N14 0.0318(14) 0.0411(14) 0.0338(14) 0.0066(11) 0.0068(12) -0.0017(11)
N21 0.0232(12) 0.0318(12) 0.0251(11) 0.0051(10) 0.0055(9) -0.0014(9)
N36 0.0266(12) 0.0238(11) 0.0356(12) 0.0076(10) 0.0109(10) 0.0023(9)
C1 0.0220(13) 0.0265(13) 0.0231(13) 0.0019(11) 0.0062(11) -0.0029(10)
C2 0.0283(14) 0.0270(13) 0.0182(12) 0.0022(11) 0.0092(11) -0.0034(10)
C3 0.0231(13) 0.0300(13) 0.0186(12) 0.0041(11) 0.0055(10) -0.0032(10)
C4 0.0232(13) 0.0244(13) 0.0220(12) 0.0021(10) 0.0103(10) 0.0014(10)
C5 0.0212(13) 0.0278(13) 0.0191(12) 0.0014(10) 0.0086(11) 0.0003(10)
C6 0.0221(13) 0.0267(13) 0.0210(13) 0.0010(11) 0.0080(11) 0.0003(10)
C7 0.0246(14) 0.0315(15) 0.0255(14) -0.0020(11) 0.0116(11) -0.0021(11)
C9 0.0292(16) 0.0293(14) 0.0279(15) -0.0008(12) 0.0096(13) -0.0062(11)
C11 0.0249(14) 0.0286(14) 0.0277(14) 0.0015(12) 0.0080(12) -0.0004(11)
C13 0.0281(15) 0.0273(13) 0.0268(14) -0.0002(12) 0.0085(13) -0.0029(11)
C15 0.0260(13) 0.0247(13) 0.0209(12) -0.0011(10) 0.0088(11) -0.0008(10)
C16 0.0252(14) 0.0248(13) 0.0220(13) -0.0004(11) 0.0095(11) -0.0009(10)
C17 0.0256(14) 0.0251(13) 0.0224(13) -0.0012(11) 0.0114(11) -0.0038(10)
C18 0.0222(13) 0.0314(14) 0.0218(13) -0.0010(11) 0.0108(11) 0.0008(11)
C19 0.0307(15) 0.0290(14) 0.0217(13) 0.0016(11) 0.0066(11) -0.0012(11)
C20 0.0293(15) 0.0246(13) 0.0221(13) -0.0027(11) 0.0088(11) -0.0051(11)
C22 0.0329(15) 0.0312(14) 0.0271(14) 0.0009(12) 0.0075(12) -0.0037(11)
C23 0.030(3) 0.037(2) 0.023(2) 0.0033(17) 0.0070(19) -0.0023(19)
C24 0.032(3) 0.032(2) 0.032(2) -0.0021(18) 0.0070(19) -0.0023(17)
C25 0.052(4) 0.043(3) 0.048(3) -0.014(2) 0.023(3) -0.005(3)
C26 0.0265(14) 0.0332(15) 0.0255(14) 0.0039(11) 0.0065(11) -0.0002(11)
C27 0.0344(16) 0.0318(15) 0.0325(15) -0.0007(12) 0.0138(13) 0.0008(12)
C28 0.0372(16) 0.0313(15) 0.0446(17) 0.0055(13) 0.0150(14) 0.0009(12)
C29 0.067(2) 0.0378(18) 0.089(3) 0.0102(18) 0.039(2) 0.0121(16)
C30 0.0236(13) 0.0264(13) 0.0187(12) 0.0039(10) 0.0069(10) 0.0002(10)
C31 0.0215(13) 0.0284(13) 0.0221(13) 0.0028(11) 0.0066(11) 0.0006(10)
C32 0.0245(14) 0.0258(13) 0.0283(14) 0.0042(11) 0.0098(12) -0.0029(10)
C33 0.0293(14) 0.0258(13) 0.0214(13) 0.0050(10) 0.0103(11) 0.0001(11)
C34 0.0224(13) 0.0282(13) 0.0260(13) 0.0042(11) 0.0098(11) 0.0020(10)
C35 0.0233(13) 0.0274(13) 0.0238(13) 0.0036(11) 0.0108(11) -0.0007(10)
C37 0.0293(15) 0.0291(14) 0.0326(15) 0.0087(12) 0.0102(12) 0.0075(11)
C38 0.0325(15) 0.0299(14) 0.0315(15) 0.0045(12) 0.0097(12) 0.0078(11)
C39 0.0339(17) 0.0490(17) 0.0338(16) 0.0039(14) 0.0109(13) 0.0119(13)
C40 0.048(2) 0.084(3) 0.0374(17) 0.0035(17) 0.0188(15) 0.0248(18)
C41 0.0345(16) 0.0226(13) 0.0323(15) 0.0057(11) 0.0131(12) -0.0011(11)
C42 0.0290(15) 0.0244(13) 0.0311(14) 0.0028(11) 0.0083(12) -0.0015(11)
C43 0.0324(15) 0.0311(14) 0.0322(15) 0.0047(12) 0.0109(12) -0.0039(12)
C44 0.0491(19) 0.0423(17) 0.0418(18) 0.0023(14) 0.0229(15) -0.0121(14)

loop_
_atom_type_symbol
_atom_type_description
_atom_type_scat_dispersion_real
_atom_type_scat_dispersion_imag
_atom_type_scat_source
C C 0.0033 0.0016 'International Tables Vol C Tables 4.2.6.8 and 6.1.1.4'
H H 0.0000 0.0000 'International Tables Vol C Tables 4.2.6.8 and 6.1.1.4'
N N 0.0061 0.0033 'International Tables Vol C Tables 4.2.6.8 and 6.1.1.4'

loop_
_diffrn_radiation_wavelength
0.71073

loop_
_geom_angle_atom_site_label_1
_geom_angle_atom_site_label_2
_geom_angle_atom_site_label_3
_geom_angle
_geom_angle_site_symmetry_1
C18 N21 C22 123.6(2) .
C18 N21 C26 121.3(2) .
C22 N21 C26 114.8(2) .
C33 N36 C41 122.3(2) .
C33 N36 C37 121.7(2) .
C41 N36 C37 116.1(2) .
C2 C1 C11 123.6(2) .
C2 C1 C13 120.4(2) .
C11 C1 C13 115.9(2) .
C1 C2 C15 122.4(2) .
C1 C2 C3 115.4(2) .
C15 C2 C3 122.2(2) .
C3 C3 C2 124.4(3) 3_655
C4 C4 C5 123.6(3) 3_757
C6 C5 C30 122.6(2) .
C6 C5 C4 117.1(2) .
C30 C5 C4 120.3(2) .
C5 C6 C7 122.4(2) .
C5 C6 C9 123.7(2) .
C7 C6 C9 113.8(2) .
N8 C7 C6 177.6(3) .
N10 C9 C6 178.1(3) .
N12 C11 C1 177.1(3) .
N14 C13 C1 176.8(3) .
C20 C15 C16 116.3(2) .
C20 C15 C2 122.6(2) .
C16 C15 C2 121.1(2) .
C17 C16 C15 122.0(2) .
C16 C17 C18 121.3(2) .
N21 C18 C17 122.3(2) .
N21 C18 C19 121.3(2) .
C17 C18 C19 116.4(2) .
C20 C19 C18 121.2(2) .
C19 C20 C15 122.3(2) .
N21 C22 C23 119.4(3) .
N21 C22 C45 100.1(4) .
C23 C22 C45 26.0(4) .
C22 C23 C24 111.7(3) .
C23 C24 C25 112.7(4) .
C46 C45 C22 113.8(8) .
C45 C46 C47 111.5(8) .
N21 C26 C27 114.9(2) .
C28 C27 C26 111.2(2) .
C29 C28 C27 113.9(3) .
C31 C30 C35 116.5(2) .
C31 C30 C5 121.6(2) .
C35 C30 C5 121.8(2) .
C32 C31 C30 122.1(2) .
C31 C32 C33 121.5(2) .
N36 C33 C34 121.2(2) .
N36 C33 C32 122.4(2) .
C34 C33 C32 116.4(2) .
C35 C34 C33 121.4(2) .
C34 C35 C30 122.0(2) .
N36 C37 C38 112.2(2) .
C39 C38 C37 111.9(2) .
C40 C39 C38 111.7(2) .
N36 C41 C42 112.6(2) .
C43 C42 C41 111.7(2) .
C42 C43 C44 111.8(2) .
C3 C3 H3 117.8 3_655
C2 C3 H3 117.8 .
C4 C4 H4 118.2 3_757
C5 C4 H4 118.2 .
C17 C16 H16 119.0 .
C15 C16 H16 119.0 .
C16 C17 H17 119.4 .
C18 C17 H17 119.4 .
C20 C19 H19 119.4 .
C18 C19 H19 119.4 .
C19 C20 H20 118.8 .
C15 C20 H20 118.8 .
N21 C22 H22A 107.5 .
C23 C22 H22A 107.5 .
C45 C22 H22A 99.9 .
N21 C22 H22B 107.5 .
C23 C22 H22B 107.5 .
C45 C22 H22B 132.8 .
H22A C22 H22B 107.0 .
C22 C23 H23A 109.3 .
C24 C23 H23A 109.3 .
C22 C23 H23B 109.3 .
C24 C23 H23B 109.3 .
H23A C23 H23B 107.9 .
C23 C24 H24A 109.0 .
C25 C24 H24A 109.0 .
C23 C24 H24B 109.0 .
C25 C24 H24B 109.0 .
H24A C24 H24B 107.8 .
C46 C45 H45A 108.8 .
C22 C45 H45A 108.8 .
C46 C45 H45B 108.8 .
C22 C45 H45B 108.8 .
H45A C45 H45B 107.7 .
C45 C46 H46A 109.3 .
C47 C46 H46A 109.3 .
C45 C46 H46B 109.3 .
C47 C46 H46B 109.3 .
H46A C46 H46B 108.0 .
C46 C47 H47A 109.5 .
C46 C47 H47B 109.5 .
H47A C47 H47B 109.5 .
C46 C47 H47C 109.5 .
H47A C47 H47C 109.5 .
H47B C47 H47C 109.5 .
N21 C26 H26A 108.6 .
C27 C26 H26A 108.6 .
N21 C26 H26B 108.6 .
C27 C26 H26B 108.6 .
H26A C26 H26B 107.5 .
C28 C27 H27A 109.4 .
C26 C27 H27A 109.4 .
C28 C27 H27B 109.4 .
C26 C27 H27B 109.4 .
H27A C27 H27B 108.0 .
C29 C28 H28A 108.8 .
C27 C28 H28A 108.8 .
C29 C28 H28B 108.8 .
C27 C28 H28B 108.8 .
H28A C28 H28B 107.7 .
C28 C29 H29A 109.5 .
C28 C29 H29B 109.5 .
H29A C29 H29B 109.5 .
C28 C29 H29C 109.5 .
H29A C29 H29C 109.5 .
H29B C29 H29C 109.5 .
C32 C31 H31 119.0 .
C30 C31 H31 119.0 .
C31 C32 H32 119.2 .
C33 C32 H32 119.2 .
C35 C34 H34 119.3 .
C33 C34 H34 119.3 .
C34 C35 H35 119.0 .
C30 C35 H35 119.0 .
N36 C37 H37A 109.2 .
C38 C37 H37A 109.2 .
N36 C37 H37B 109.2 .
C38 C37 H37B 109.2 .
H37A C37 H37B 107.9 .
C39 C38 H38A 109.2 .
C37 C38 H38A 109.2 .
C39 C38 H38B 109.2 .
C37 C38 H38B 109.2 .
H38A C38 H38B 107.9 .
C40 C39 H39A 109.3 .
C38 C39 H39A 109.3 .
C40 C39 H39B 109.3 .
C38 C39 H39B 109.3 .
H39A C39 H39B 107.9 .
C39 C40 H40A 109.5 .
C39 C40 H40B 109.5 .
H40A C40 H40B 109.5 .
C39 C40 H40C 109.5 .
H40A C40 H40C 109.5 .
H40B C40 H40C 109.5 .
N36 C41 H41A 109.1 .
C42 C41 H41A 109.1 .
N36 C41 H41B 109.1 .
C42 C41 H41B 109.1 .
H41A C41 H41B 107.8 .
C43 C42 H42A 109.3 .
C41 C42 H42A 109.3 .
C43 C42 H42B 109.3 .
C41 C42 H42B 109.3 .
H42A C42 H42B 107.9 .
C42 C43 H43A 109.3 .
C44 C43 H43A 109.3 .
C42 C43 H43B 109.3 .
C44 C43 H43B 109.3 .
H43A C43 H43B 107.9 .
C43 C44 H44A 109.5 .
C43 C44 H44B 109.5 .
H44A C44 H44B 109.5 .
C43 C44 H44C 109.5 .
H44A C44 H44C 109.5 .
H44B C44 H44C 109.5 .

loop_
_geom_bond_atom_site_label_1
_geom_bond_atom_site_label_2
_geom_bond_distance
_geom_bond_site_symmetry_2
N8 C7 1.153(3) .
N10 C9 1.144(3) .
N12 C11 1.151(3) .
N14 C13 1.150(3) .
N21 C18 1.363(3) .
N21 C22 1.471(3) .
N21 C26 1.475(3) .
N36 C33 1.357(3) .
N36 C41 1.467(3) .
N36 C37 1.468(3) .
C1 C2 1.384(3) .
C1 C11 1.432(4) .
C1 C13 1.434(4) .
C2 C15 1.455(3) .
C2 C3 1.472(3) .
C3 C3 1.344(5) 3_655
C4 C4 1.341(5) 3_757
C4 C5 1.462(3) .
C5 C6 1.379(3) .
C5 C30 1.454(3) .
C6 C7 1.435(3) .
C6 C9 1.442(4) .
C15 C20 1.403(3) .
C15 C16 1.412(3) .
C16 C17 1.379(3) .
C17 C18 1.418(3) .
C18 C19 1.415(4) .
C19 C20 1.378(4) .
C22 C23 1.498(5) .
C22 C45 1.624(10) .
C23 C24 1.538(6) .
C24 C25 1.537(6) .
C45 C46 1.489(12) .
C46 C47 1.530(13) .
C26 C27 1.523(4) .
C27 C28 1.517(4) .
C28 C29 1.514(4) .
C30 C31 1.409(3) .
C30 C35 1.412(3) .
C31 C32 1.368(3) .
C32 C33 1.420(3) .
C33 C34 1.419(3) .
C34 C35 1.372(3) .
C37 C38 1.535(4) .
C38 C39 1.530(4) .
C39 C40 1.525(4) .
C41 C42 1.526(4) .
C42 C43 1.522(4) .
C43 C44 1.536(4) .
C3 H3 0.9900 .
C4 H4 0.9900 .
C16 H16 0.9900 .
C17 H17 0.9900 .
C19 H19 0.9900 .
C20 H20 0.9900 .
C22 H22A 1.0800 .
C22 H22B 1.0800 .
C23 H23A 1.0800 .
C23 H23B 1.0800 .
C24 H24A 1.0800 .
C24 H24B 1.0800 .
C25 H25A 1.0800 .
C25 H25B 1.0800 .
C25 H25C 1.0800 .
C45 H45A 1.0800 .
C45 H45B 1.0800 .
C46 H46A 1.0800 .
C46 H46B 1.0800 .
C47 H47A 1.0800 .
C47 H47B 1.0800 .
C47 H47C 1.0800 .
C26 H26A 1.0800 .
C26 H26B 1.0800 .
C27 H27A 1.0800 .
C27 H27B 1.0800 .
C28 H28A 1.0800 .
C28 H28B 1.0800 .
C29 H29A 1.0800 .
C29 H29B 1.0800 .
C29 H29C 1.0800 .
C31 H31 0.9900 .
C32 H32 0.9900 .
C34 H34 0.9900 .
C35 H35 0.9900 .
C37 H37A 1.0800 .
C37 H37B 1.0800 .
C38 H38A 1.0800 .
C38 H38B 1.0800 .
C39 H39A 1.0800 .
C39 H39B 1.0800 .
C40 H40A 1.0800 .
C40 H40B 1.0800 .
C40 H40C 1.0800 .
C41 H41A 1.0800 .
C41 H41B 1.0800 .
C42 H42A 1.0800 .
C42 H42B 1.0800 .
C43 H43A 1.0800 .
C43 H43B 1.0800 .
C44 H44A 1.0800 .
C44 H44B 1.0800 .
C44 H44C 1.0800 .

loop_
_geom_torsion_atom_site_label_1
_geom_torsion_atom_site_label_2
_geom_torsion_atom_site_label_3
_geom_torsion_atom_site_label_4
_geom_torsion
_geom_torsion_site_symmetry_1
_geom_torsion_site_symmetry_4
C11 C1 C2 C15 -15.5(4) . .
C13 C1 C2 C15 166.8(2) . .
C11 C1 C2 C3 163.7(2) . .
C13 C1 C2 C3 -14.0(3) . .
C1 C2 C3 C3 155.6(3) . 3_655
C15 C2 C3 C3 -25.2(4) . 3_655
C4 C4 C5 C6 -153.9(3) 3_757 .
C4 C4 C5 C30 25.3(4) 3_757 .
C30 C5 C6 C7 -175.8(2) . .
C4 C5 C6 C7 3.3(3) . .
C30 C5 C6 C9 6.1(4) . .
C4 C5 C6 C9 -174.8(2) . .
C5 C6 C7 N8 -173(6) . .
C9 C6 C7 N8 6(7) . .
C5 C6 C9 N10 162(9) . .
C7 C6 C9 N10 -16(9) . .
C2 C1 C11 N12 -125(5) . .
C13 C1 C11 N12 52(6) . .
C2 C1 C13 N14 -56(5) . .
C11 C1 C13 N14 126(5) . .
C1 C2 C15 C20 148.5(2) . .
C3 C2 C15 C20 -30.6(3) . .
C1 C2 C15 C16 -30.0(4) . .
C3 C2 C15 C16 150.8(2) . .
C20 C15 C16 C17 -5.0(4) . .
C2 C15 C16 C17 173.7(2) . .
C15 C16 C17 C18 0.0(4) . .
C22 N21 C18 C17 -1.4(4) . .
C26 N21 C18 C17 171.4(2) . .
C22 N21 C18 C19 179.6(2) . .
C26 N21 C18 C19 -7.6(4) . .
C16 C17 C18 N21 -172.8(2) . .
C16 C17 C18 C19 6.3(3) . .
N21 C18 C19 C20 171.5(2) . .
C17 C18 C19 C20 -7.6(4) . .
C18 C19 C20 C15 2.7(4) . .
C16 C15 C20 C19 3.6(4) . .
C2 C15 C20 C19 -175.0(2) . .
C18 N21 C22 C23 99.0(3) . .
C26 N21 C22 C23 -74.2(3) . .
C18 N21 C22 C45 80.3(5) . .
C26 N21 C22 C45 -92.9(5) . .
N21 C22 C23 C24 -73.8(4) . .
C45 C22 C23 C24 -27.7(9) . .
C22 C23 C24 C25 176.4(4) . .
N21 C22 C45 C46 -172.3(8) . .
C23 C22 C45 C46 47.3(8) . .
C22 C45 C46 C47 177.5(8) . .
C18 N21 C26 C27 94.0(3) . .
C22 N21 C26 C27 -92.6(3) . .
N21 C26 C27 C28 176.6(2) . .
C26 C27 C28 C29 -175.3(3) . .
C6 C5 C30 C31 -141.5(2) . .
C4 C5 C30 C31 39.5(3) . .
C6 C5 C30 C35 37.1(3) . .
C4 C5 C30 C35 -142.0(2) . .
C35 C30 C31 C32 -1.3(4) . .
C5 C30 C31 C32 177.3(2) . .
C30 C31 C32 C33 1.9(4) . .
C41 N36 C33 C34 179.5(2) . .
C37 N36 C33 C34 -2.2(4) . .
C41 N36 C33 C32 -0.3(4) . .
C37 N36 C33 C32 178.1(2) . .
C31 C32 C33 N36 179.2(2) . .
C31 C32 C33 C34 -0.6(4) . .
N36 C33 C34 C35 179.0(2) . .
C32 C33 C34 C35 -1.3(4) . .
C33 C34 C35 C30 1.9(4) . .
C31 C30 C35 C34 -0.6(3) . .
C5 C30 C35 C34 -179.2(2) . .
C33 N36 C37 C38 84.0(3) . .
C41 N36 C37 C38 -97.6(3) . .
N36 C37 C38 C39 -177.9(2) . .
C37 C38 C39 C40 -177.8(3) . .
C33 N36 C41 C42 85.0(3) . .
C37 N36 C41 C42 -93.4(3) . .
N36 C41 C42 C43 175.2(2) . .
C41 C42 C43 C44 -177.9(2) . .
